data_7112433
loop_
_publ_author_name
'Dutta, Saikat'
'Bu\<car, Dejan-Kre\<simir'
'Elacqua, Elizabeth'
'MacGillivray, Leonard R.'

_publ_section_title
;
 Single-crystal-to-single-crystal direct cross-linking and
 photopolymerisation of a discrete Ag(I) complex to give a 1D
 polycyclobutane coordination polymer.
;
_journal_issue 11
_journal_name_full 'Chemical communications (Cambridge, England)'
_journal_page_first 1064
_journal_page_last 1066
_journal_paper_doi 10.1039/c2cc36458a
_journal_volume 49
_journal_year 2013
_chemical_formula_moiety 'C52 H40 Ag2 Cl6 N4 O6'
_chemical_formula_sum 'C52 H40 Ag2 Cl6 N4 O6'
_chemical_formula_weight 1245.32
_space_group_IT_number 2
_symmetry_cell_setting triclinic
_symmetry_space_group_name_Hall '-P 1'
_symmetry_space_group_name_H-M 'P -1'
_atom_sites_solution_hydrogens geom
_atom_sites_solution_primary direct
_atom_sites_solution_secondary difmap
_audit_creation_date 2011-05-14T23:56:08-00:00
_audit_creation_method 'WinGX routine CIF_UPDATE'
_cell_angle_alpha 97.692(7)
_cell_angle_beta 102.484(6)
_cell_angle_gamma 103.767(5)
_cell_formula_units_Z 1
_cell_length_a 8.9589(10)
_cell_length_b 11.5427(13)
_cell_length_c 13.4841(14)
_cell_measurement_reflns_used 4217
_cell_measurement_temperature 296(2)
_cell_measurement_theta_max 25.35
_cell_measurement_theta_min 1.00
_cell_volume 1296.8(3)
_computing_cell_refinement 'HKL Scalepack (Otwinowski & Minor, 1997)'
_computing_data_collection 'Collect (Nonius BV, 1997-2000)'
_computing_data_reduction 'HKL Denzo, Scalepack (Otwinowski & Minor, 1997)'
_computing_molecular_graphics 'Mercury (Macrae, 2008)'
_computing_publication_material 'WinGX (Farrugia, 1999)'
_computing_structure_refinement 'SHELXL (Sheldrick, 2008)'
_computing_structure_solution 'SHELXS (Sheldrick, 2008)'
_diffrn_ambient_temperature 296(2)
_diffrn_detector_area_resol_mean 9
_diffrn_measured_fraction_theta_full 0.98
_diffrn_measured_fraction_theta_max 0.98
_diffrn_measurement_device_type KappaCCD
_diffrn_measurement_method 'CCD phi and omega scans'
_diffrn_radiation_monochromator graphite
_diffrn_radiation_type MoK\a
_diffrn_radiation_wavelength 0.71073
_diffrn_reflns_av_R_equivalents 0.0246
_diffrn_reflns_av_unetI/netI 0.0429
_diffrn_reflns_limit_h_max 9
_diffrn_reflns_limit_h_min -10
_diffrn_reflns_limit_k_max 13
_diffrn_reflns_limit_k_min -12
_diffrn_reflns_limit_l_max 15
_diffrn_reflns_limit_l_min -13
_diffrn_reflns_number 7008
_diffrn_reflns_theta_full 25
_diffrn_reflns_theta_max 25
_diffrn_reflns_theta_min 3.16
_exptl_absorpt_coefficient_mu 1.117
_exptl_absorpt_correction_T_max 0.8965
_exptl_absorpt_correction_T_min 0.6860
_exptl_absorpt_correction_type multi-scan
_exptl_absorpt_process_details 'HKL Scalepack (Otwinowski & Minor, 1997)'
_exptl_crystal_colour 'pale orange'
_exptl_crystal_density_diffrn 1.595
_exptl_crystal_density_method 'not measured'
_exptl_crystal_description plate
_exptl_crystal_F_000 624
_exptl_crystal_size_max 0.37
_exptl_crystal_size_mid 0.2
_exptl_crystal_size_min 0.1
_refine_diff_density_max 0.632
_refine_diff_density_min -0.49
_refine_diff_density_rms 0.065
_refine_ls_extinction_method none
_refine_ls_goodness_of_fit_ref 1.075
_refine_ls_hydrogen_treatment constr
_refine_ls_matrix_type full
_refine_ls_number_parameters 365
_refine_ls_number_reflns 4480
_refine_ls_number_restraints 102
_refine_ls_restrained_S_all 1.664
_refine_ls_R_factor_all 0.1153
_refine_ls_R_factor_gt 0.0666
_refine_ls_shift/su_max 0
_refine_ls_shift/su_mean 0
_refine_ls_structure_factor_coef Fsqd
_refine_ls_weighting_details 'calc w=1/[\s^2^(Fo^2^)+(0.0766P)^2^+1.4130P] where P=(Fo^2^+2Fc^2^)/3'
_refine_ls_weighting_scheme calc
_refine_ls_wR_factor_gt 0.1616
_refine_ls_wR_factor_ref 0.1801
_reflns_number_gt 2672
_reflns_number_total 4480
_reflns_threshold_expression >2\s(I)
_cod_duplicate_entry 7108804
_cod_data_source_file c2cc36458a.txt
_cod_data_source_block 2
_cod_original_cell_volume 1296.8(2)
_cod_database_code 7112433

loop_
_symmetry_equiv_pos_as_xyz
'x, y, z'
'-x, -y, -z'

loop_
_atom_site_label
_atom_site_type_symbol
_atom_site_fract_x
_atom_site_fract_y
_atom_site_fract_z
_atom_site_U_iso_or_equiv
_atom_site_adp_type
_atom_site_occupancy
_atom_site_symmetry_multiplicity
_atom_site_calc_flag
_atom_site_refinement_flags
_atom_site_disorder_assembly
_atom_site_disorder_group
C1 C 0.1844(13) 0.0754(10) 0.3845(8) 0.091(3) Uani 1 1 d . . .
C2 C 0.0473(16) -0.0103(11) 0.3320(9) 0.122(5) Uani 1 1 d . B .
C3 C -0.0106(14) -0.0116(10) 0.2292(9) 0.110(4) Uani 1 1 d . . .
C4 C 0.0647(10) 0.0741(8) 0.1807(7) 0.071(2) Uani 1 1 d . B .
C5 C 0.1964(10) 0.1613(8) 0.2444(7) 0.074(2) Uani 1 1 d . . .
C6 C 0.0255(10) 0.0743(8) 0.0677(7) 0.074(2) Uani 1 1 d . . .
C7 C -0.1299(10) -0.0173(8) -0.0049(7) 0.076(2) Uani 1 1 d . . .
C8 C -0.2524(11) 0.0309(10) -0.0656(7) 0.083(3) Uani 1 1 d . . .
C9 C -0.4076(12) -0.0403(12) -0.0991(9) 0.109(4) Uani 1 1 d . . .
C10 C -0.5220(16) -0.0073(15) -0.1673(12) 0.137(5) Uani 1 1 d U . .
C11 C -0.484(2) 0.0976(16) -0.2003(11) 0.143(5) Uani 1 1 d U . .
C12 C -0.333(2) 0.1709(18) -0.1699(13) 0.153(5) Uani 1 1 d U . .
C13 C -0.2177(15) 0.1347(13) -0.1034(11) 0.122(4) Uani 1 1 d . . .
C14 C 0.8146(12) 0.3325(9) 0.3618(8) 0.083(3) Uani 1 1 d . . .
C15 C 0.9729(12) 0.3535(9) 0.3701(8) 0.086(3) Uani 1 1 d . B .
C16 C 1.0688(11) 0.3547(9) 0.4644(9) 0.085(3) Uani 1 1 d . . .
C17 C 1.0060(10) 0.3333(9) 0.5477(8) 0.080(3) Uani 1 1 d . B .
C18 C 0.8421(11) 0.3106(9) 0.5286(8) 0.087(3) Uani 1 1 d . . .
C19 C 1.1063(11) 0.3380(9) 0.6491(8) 0.083(3) Uani 1 1 d . . .
C20 C 1.0693(12) 0.3566(9) 0.7378(9) 0.085(3) Uani 1 1 d . B .
C21 C 1.1675(11) 0.3632(9) 0.8415(8) 0.083(3) Uani 1 1 d . . .
C22 C 1.3078(12) 0.3296(9) 0.8583(8) 0.087(3) Uani 1 1 d . . .
C23 C 1.3954(13) 0.3353(11) 0.9569(10) 0.102(3) Uani 1 1 d . . .
C24 C 1.3457(16) 0.3759(11) 1.0401(10) 0.104(4) Uani 1 1 d . . .
C25 C 1.2102(17) 0.4089(12) 1.0264(9) 0.112(4) Uani 1 1 d . . .
C26 C 1.1196(14) 0.4018(11) 0.9274(9) 0.104(3) Uani 1 1 d . . .
Ag1 Ag 0.48933(9) 0.30357(9) 0.43261(7) 0.1127(5) Uani 1 1 d U . .
Cl1 Cl 0.2706(5) 0.0757(3) 0.5124(2) 0.1345(13) Uani 1 1 d . B .
Cl2 Cl 0.6873(4) 0.3334(3) 0.2451(2) 0.1162(11) Uani 1 1 d . B .
Cl3A Cl 0.5612(12) 0.4583(10) 0.6765(8) 0.0776(19) Uani 0.432(6) 1 d PDU A 1
Cl3B Cl 0.5823(13) 0.4466(10) 0.6963(9) 0.0776(19) Uani 0.398(10) 1 d PDU B 2
Cl3C Cl 0.614(3) 0.461(3) 0.642(2) 0.149 Uiso 0.169(9) 1 d PD B 3
H2 H -0.0056 -0.0664 0.365 0.146 Uiso 1 1 calc R . .
H3 H -0.1023 -0.0712 0.1913 0.132 Uiso 1 1 calc R B .
H5 H 0.246 0.2237 0.2156 0.088 Uiso 1 1 calc R B .
H6 H 0.0303 0.157 0.0563 0.089 Uiso 1 1 calc R . .
H7 H -0.1787 -0.0756 0.0333 0.091 Uiso 1 1 calc R . .
H9 H -0.4362 -0.1123 -0.0752 0.131 Uiso 1 1 calc R . .
H10 H -0.6254 -0.0579 -0.1903 0.164 Uiso 1 1 calc R . .
H11 H -0.5618 0.1204 -0.2446 0.171 Uiso 1 1 calc R . .
H12 H -0.3065 0.2437 -0.1929 0.183 Uiso 1 1 calc R . .
H13 H -0.1133 0.1836 -0.0841 0.146 Uiso 1 1 calc R . .
H15 H 1.0146 0.3666 0.3138 0.104 Uiso 1 1 calc R . .
H16 H 1.1779 0.3701 0.4727 0.102 Uiso 1 1 calc R B .
H18 H 0.7957 0.2943 0.5825 0.105 Uiso 1 1 calc R B .
H19 H 1.2064 0.3269 0.6515 0.1 Uiso 1 1 calc R B .
H20 H 0.9684 0.3666 0.7344 0.102 Uiso 1 1 calc R . .
H22 H 1.3435 0.3027 0.8019 0.105 Uiso 1 1 calc R . .
H23 H 1.4887 0.3113 0.9667 0.122 Uiso 1 1 calc R . .
H24 H 1.406 0.3808 1.1068 0.125 Uiso 1 1 calc R . .
H25 H 1.1769 0.4368 1.0835 0.134 Uiso 1 1 calc R . .
H26 H 1.0247 0.4234 0.9189 0.125 Uiso 1 1 calc R . .
N1 N 0.2585(8) 0.1629(7) 0.3452(6) 0.076(2) Uani 1 1 d . B .
N2 N 0.7469(8) 0.3108(7) 0.4375(7) 0.083(2) Uani 1 1 d . B .
O1A O 0.735(2) 0.517(2) 0.7112(18) 0.136(6) Uani 0.432(6) 1 d PDU A 1
O1B O 0.647(3) 0.5642(16) 0.6665(18) 0.136(6) Uani 0.398(10) 1 d PDU . 2
O1C O 0.532(5) 0.541(4) 0.692(4) 0.1201(13) Uani 0.169(9) 1 d PDU B 3
O2A O 0.568(3) 0.3338(19) 0.6649(19) 0.151(7) Uani 0.432(6) 1 d PDU A 1
O2B O 0.732(3) 0.421(3) 0.734(2) 0.151(7) Uani 0.398(10) 1 d PDU B 2
O2C O 0.756(6) 0.489(6) 0.727(6) 0.185(4) Uani 0.169(9) 1 d PDU B 3
O3A O 0.476(2) 0.470(2) 0.5798(15) 0.146(8) Uani 0.432(6) 1 d PDU . 1
O3B O 0.489(2) 0.3466(17) 0.6185(18) 0.121(4) Uani 0.398(10) 1 d PDU B 2
O3C O 0.550(7) 0.335(3) 0.624(4) 0.105(4) Uani 0.169(9) 1 d PDU B 3

loop_
_atom_site_aniso_label
_atom_site_aniso_U_11
_atom_site_aniso_U_22
_atom_site_aniso_U_33
_atom_site_aniso_U_23
_atom_site_aniso_U_13
_atom_site_aniso_U_12
C1 0.089(7) 0.095(7) 0.067(6) 0.009(5) 0.005(5) 0.003(6)
C2 0.147(11) 0.103(8) 0.069(7) 0.015(6) 0.012(7) -0.036(8)
C3 0.106(8) 0.096(8) 0.082(8) 0.005(6) 0.005(6) -0.034(6)
C4 0.062(5) 0.062(5) 0.072(6) 0.002(4) 0.003(4) 0.004(4)
C5 0.061(5) 0.073(6) 0.074(6) 0.011(5) 0.007(4) 0.005(4)
C6 0.064(5) 0.064(5) 0.075(6) 0.012(4) -0.002(4) -0.002(4)
C7 0.056(5) 0.080(6) 0.075(6) 0.014(5) -0.002(4) 0.005(4)
C8 0.067(6) 0.099(8) 0.072(6) 0.013(5) 0.004(5) 0.020(5)
C9 0.068(7) 0.115(9) 0.114(9) -0.016(7) -0.013(6) 0.018(6)
C10 0.089(8) 0.140(11) 0.147(13) -0.028(9) -0.032(8) 0.054(8)
C11 0.145(9) 0.171(13) 0.107(10) -0.003(9) -0.020(9) 0.096(10)
C12 0.153(11) 0.181(14) 0.153(14) 0.074(12) 0.032(11) 0.084(9)
C13 0.091(8) 0.139(11) 0.140(11) 0.064(9) 0.012(8) 0.036(8)
C14 0.071(6) 0.081(7) 0.081(7) 0.008(5) 0.004(5) 0.008(5)
C15 0.073(6) 0.098(8) 0.086(7) 0.020(6) 0.020(5) 0.018(5)
C16 0.058(5) 0.091(7) 0.100(8) 0.015(6) 0.014(5) 0.017(5)
C17 0.058(5) 0.078(6) 0.091(7) 0.011(5) 0.007(5) 0.010(4)
C18 0.065(6) 0.100(7) 0.082(7) 0.011(5) 0.013(5) 0.003(5)
C19 0.058(5) 0.089(7) 0.094(8) 0.016(6) 0.008(5) 0.015(5)
C20 0.066(6) 0.087(7) 0.097(8) 0.013(6) 0.013(5) 0.020(5)
C21 0.064(6) 0.076(6) 0.093(7) 0.017(5) 0.006(5) 0.004(5)
C22 0.075(6) 0.098(7) 0.081(7) 0.022(5) 0.011(5) 0.014(5)
C23 0.076(7) 0.112(9) 0.111(9) 0.042(7) 0.011(7) 0.016(6)
C24 0.092(8) 0.103(9) 0.101(9) 0.029(7) -0.001(7) 0.011(7)
C25 0.119(10) 0.123(10) 0.082(8) 0.011(7) 0.013(7) 0.028(8)
C26 0.092(8) 0.120(9) 0.095(9) 0.007(7) 0.014(7) 0.034(7)
Ag1 0.0590(5) 0.1458(9) 0.1028(7) 0.0207(5) -0.0049(4) -0.0036(4)
Cl1 0.148(3) 0.144(3) 0.0758(18) 0.0251(18) -0.0012(18) -0.003(2)
Cl2 0.098(2) 0.128(2) 0.0904(19) 0.0247(17) -0.0121(15) 0.0012(17)
Cl3A 0.070(2) 0.086(2) 0.071(3) 0.016(2) 0.016(2) 0.0136(17)
Cl3B 0.070(2) 0.086(2) 0.071(3) 0.016(2) 0.016(2) 0.0136(17)
N1 0.056(4) 0.088(5) 0.070(5) 0.006(4) 0.008(4) 0.006(4)
N2 0.056(4) 0.090(6) 0.087(6) 0.014(4) 0.006(4) 0.004(4)
O1A 0.133(7) 0.135(7) 0.137(7) 0.028(3) 0.037(4) 0.031(3)
O1B 0.133(7) 0.135(7) 0.137(7) 0.028(3) 0.037(4) 0.031(3)
O1C 0.12 0.120(2) 0.120(2) 0.0234(16) 0.0310(16) 0.0334(15)
O2A 0.152(7) 0.151(7) 0.151(7) 0.032(3) 0.037(4) 0.043(4)
O2B 0.152(7) 0.151(7) 0.151(7) 0.032(3) 0.037(4) 0.043(4)
O2C 0.186 0.184(7) 0.185(7) 0.036(5) 0.048(5) 0.050(5)
O3A 0.146(8) 0.146(8) 0.146(8) 0.028(2) 0.036(2) 0.042(3)
O3B 0.117(7) 0.121(7) 0.122(3) 0.020(4) 0.035(5) 0.024(4)
O3C 0.105(7) 0.104(7) 0.1053(19) 0.022(5) 0.025(5) 0.028(5)

loop_
_atom_type_symbol
_atom_type_description
_atom_type_scat_dispersion_real
_atom_type_scat_dispersion_imag
_atom_type_scat_source
C C 0.0033 0.0016 'International Tables Vol C Tables 4.2.6.8 and 6.1.1.4'
H H 0 0 'International Tables Vol C Tables 4.2.6.8 and 6.1.1.4'
N N 0.0061 0.0033 'International Tables Vol C Tables 4.2.6.8 and 6.1.1.4'
O O 0.0106 0.006 'International Tables Vol C Tables 4.2.6.8 and 6.1.1.4'
Cl Cl 0.1484 0.1585 'International Tables Vol C Tables 4.2.6.8 and 6.1.1.4'
Ag Ag -0.8971 1.1015 'International Tables Vol C Tables 4.2.6.8 and 6.1.1.4'

loop_
_geom_angle_atom_site_label_1
_geom_angle_atom_site_label_2
_geom_angle_atom_site_label_3
_geom_angle
_geom_angle_site_symmetry_1
_geom_angle_site_symmetry_3
C1 C2 C3 118.1(10) . .
C1 C2 H2 121 . .
C1 N1 Ag1 123.9(6) . .
C1 N1 C5 116.3(8) . .
C2 C1 Cl1 120.3(9) . .
C2 C3 C4 121.1(9) . .
C2 C3 H3 119.4 . .
C3 C2 H2 121 . .
C3 C4 C6 126.3(8) . .
C4 C3 H3 119.4 . .
C4 C5 H5 117.5 . .
C4 C6 C7 115.5(8) . 2
C4 C6 C7 119.4(8) . .
C4 C6 H6 110 . .
C5 C4 C3 115.0(9) . .
C5 C4 C6 118.5(8) . .
C5 N1 Ag1 119.6(6) . .
C6 C7 C6 89.5(7) . 2
C6 C7 H7 110.2 . .
C6 C7 H7 110.2 2 .
C7 C6 C7 90.5(7) . 2
C7 C6 H6 110 . .
C7 C6 H6 110 2 .
C8 C13 C12 122.5(14) . .
C8 C13 H13 118.7 . .
C8 C7 C6 116.2(8) . 2
C8 C7 C6 119.1(8) . .
C8 C7 H7 110.2 . .
C8 C9 C10 121.5(14) . .
C8 C9 H9 119.2 . .
C9 C10 H10 120 . .
C9 C8 C7 119.2(10) . .
C10 C11 C12 120.9(14) . .
C10 C11 H11 119.6 . .
C10 C9 H9 119.2 . .
C11 C10 C9 120.0(14) . .
C11 C10 H10 120 . .
C11 C12 C13 118.5(17) . .
C11 C12 H12 120.8 . .
C12 C11 H11 119.6 . .
C12 C13 H13 118.7 . .
C13 C12 H12 120.8 . .
C13 C8 C7 123.6(9) . .
C13 C8 C9 116.5(11) . .
C14 C15 C16 117.5(10) . .
C14 C15 H15 121.3 . .
C14 N2 Ag1 124.9(7) . .
C14 N2 C18 117.1(8) . .
C15 C14 Cl2 119.7(9) . .
C15 C16 C17 121.1(9) . .
C15 C16 H16 119.4 . .
C16 C15 H15 121.3 . .
C16 C17 C18 115.8(9) . .
C16 C17 C19 121.9(9) . .
C17 C16 H16 119.4 . .
C17 C18 H18 118.1 . .
C17 C19 H19 116.9 . .
C18 C17 C19 122.3(10) . .
C18 N2 Ag1 117.3(7) . .
C19 C20 C21 127.8(10) . .
C19 C20 H20 116.1 . .
C20 C19 C17 126.2(9) . .
C20 C19 H19 116.9 . .
C21 C20 H20 116.1 . .
C21 C22 H22 119.4 . .
C21 C26 C25 121.1(12) . .
C21 C26 H26 119.4 . .
C22 C21 C20 122.9(10) . .
C22 C23 H23 120 . .
C23 C22 C21 121.1(11) . .
C23 C22 H22 119.4 . .
C23 C24 H24 119.9 . .
C24 C23 C22 120.1(11) . .
C24 C23 H23 120 . .
C24 C25 C26 120.3(13) . .
C24 C25 H25 119.8 . .
C25 C24 C23 120.2(12) . .
C25 C24 H24 119.9 . .
C25 C26 H26 119.4 . .
C26 C21 C20 119.9(10) . .
C26 C21 C22 117.2(10) . .
C26 C25 H25 119.8 . .
Cl3A O3A Ag1 111.2(12) . 2_666
Cl3B O1B Ag1 131.4(15) . 2_666
Cl3B O3B Ag1 129.0(12) . .
Cl3C O3C Ag1 96(3) . .
N1 Ag1 N2 131.3(3) . .
N1 Ag1 O1B 80.5(5) . 2_666
N1 Ag1 O3A 119.7(5) . 2_666
N1 Ag1 O3B 108.3(5) . .
N1 Ag1 O3C 115.9(11) . .
N1 C1 C2 124.2(10) . .
N1 C1 Cl1 115.5(7) . .
N1 C5 C4 125.1(9) . .
N1 C5 H5 117.5 . .
N2 Ag1 O1B 120.5(6) . 2_666
N2 Ag1 O3A 94.4(5) . 2_666
N2 Ag1 O3B 103.8(6) . .
N2 Ag1 O3C 90.9(13) . .
N2 C14 C15 124.6(9) . .
N2 C14 Cl2 115.7(7) . .
N2 C18 C17 123.9(9) . .
N2 C18 H18 118.1 . .
O1B Ag1 O3A 39.6(7) 2_666 2_666
O2A Cl3A O1A 97.5(13) . .
O2B Cl3B O1B 97.4(13) . .
O2C Cl3C O1C 97.5(13) . .
O3A Cl3A O1A 119.0(12) . .
O3A Cl3A O2A 106.0(12) . .
O3B Ag1 O1B 110.7(7) . 2_666
O3B Ag1 O3A 91.7(6) . 2_666
O3B Cl3B O1B 119.0(12) . .
O3B Cl3B O2B 106.2(12) . .
O3C Ag1 O1B 121.7(12) . 2_666
O3C Ag1 O3A 96.5(8) . 2_666
O3C Ag1 O3B 13.4(12) . .
O3C Cl3C O1C 118.9(12) . .
O3C Cl3C O2C 106.0(12) . .

loop_
_geom_bond_atom_site_label_1
_geom_bond_atom_site_label_2
_geom_bond_distance
_geom_bond_site_symmetry_2
C2 C1 1.359(15) .
C2 C3 1.368(15) .
C2 H2 0.93 .
C3 H3 0.93 .
C4 C3 1.381(13) .
C4 C5 1.381(11) .
C4 C6 1.488(13) .
C5 H5 0.93 .
C6 C7 1.565(11) .
C6 C7 1.584(13) 2
C6 H6 0.98 .
C7 C6 1.584(13) 2
C7 H7 0.98 .
C8 C13 1.359(15) .
C8 C7 1.485(13) .
C8 C9 1.378(14) .
C9 C10 1.384(17) .
C9 H9 0.93 .
C10 H10 0.93 .
C11 C10 1.34(2) .
C11 C12 1.35(2) .
C11 H11 0.93 .
C12 H12 0.93 .
C13 C12 1.396(18) .
C13 H13 0.93 .
C14 C15 1.357(14) .
C14 Cl2 1.736(10) .
C15 H15 0.93 .
C16 C15 1.369(14) .
C16 H16 0.93 .
C17 C16 1.386(14) .
C17 C19 1.451(13) .
C18 C17 1.388(13) .
C18 H18 0.93 .
C19 H19 0.93 .
C20 C19 1.313(13) .
C20 H20 0.93 .
C21 C20 1.463(14) .
C21 C26 1.376(15) .
C22 C21 1.384(14) .
C22 H22 0.93 .
C23 C22 1.374(15) .
C23 C24 1.361(17) .
C23 H23 0.93 .
C24 H24 0.93 .
C25 C24 1.339(17) .
C25 C26 1.384(16) .
C25 H25 0.93 .
C26 H26 0.93 .
Ag1 N1 2.267(7) .
Ag1 N2 2.276(8) .
Ag1 O1B 2.52(2) 2_666
Ag1 O3A 2.59(2) 2_666
Ag1 O3B 2.49(2) .
Ag1 O3C 2.47(6) .
Cl1 C1 1.729(10) .
Cl3A O1A 1.486(16) .
Cl3A O2A 1.44(2) .
Cl3A O3A 1.403(16) .
Cl3B O1B 1.487(16) .
Cl3B O2B 1.44(2) .
Cl3B O3B 1.402(16) .
Cl3C O1C 1.487(16) .
Cl3C O2C 1.44(2) .
Cl3C O3C 1.404(16) .
N1 C1 1.311(12) .
N1 C5 1.349(11) .
N2 C14 1.318(12) .
N2 C18 1.336(12) .
O1B Ag1 2.52(2) 2_666
O3A Ag1 2.59(2) 2_666
